data_1547483
loop_
_publ_author_name
'Tsui, Emily Y.'
'Tran, Rosalie'
'Yano, Junko'
'Agapie, Theodor'

_publ_section_title
;
 Redox-inactive metals modulate the reduction potential in heterometallic
 manganese-oxido clusters
;
_journal_name_full 'Nature Chemistry'
_journal_page_first 293
_journal_page_last 299
_journal_paper_doi 10.1038/NCHEM.1578
_journal_volume 5
_journal_year 2013
_chemical_formula_sum 'C76 H65 Ca F6 Mn3 N6 O19 S2'
_chemical_formula_weight 1749.36
_space_group_IT_number 14
_symmetry_cell_setting monoclinic
_symmetry_space_group_name_Hall '-P 2ybc'
_symmetry_space_group_name_H-M 'P 1 21/c 1'
_atom_sites_solution_hydrogens geom
_atom_sites_solution_primary direct
_atom_sites_solution_secondary difmap
_cell_angle_alpha 90.00
_cell_angle_beta 93.682(2)
_cell_angle_gamma 90.00
_cell_formula_units_Z 4
_cell_length_a 11.6790(4)
_cell_length_b 27.0308(9)
_cell_length_c 25.7452(9)
_cell_measurement_reflns_used 9941
_cell_measurement_temperature 100(2)
_cell_measurement_theta_max 30.59
_cell_measurement_theta_min 2.19
_cell_volume 8110.8(5)
_computing_cell_refinement 'Bruker SAINT'
_computing_data_collection 'Bruker APEX2'
_computing_data_reduction 'Bruker SAINT'
_computing_molecular_graphics 'Bruker SHELXTL'
_computing_publication_material 'Bruker SHELXTL'
_computing_structure_refinement 'SHELXL-97 (Sheldrick, 2008)'
_computing_structure_solution 'SHELXS-97 (Sheldrick, 2008)'
_diffrn_ambient_temperature 100(2)
_diffrn_measured_fraction_theta_full 0.999
_diffrn_measured_fraction_theta_max 0.939
_diffrn_measurement_device_type 'Bruker APEX-II CCD'
_diffrn_measurement_method '\f and \w scans'
_diffrn_radiation_monochromator graphite
_diffrn_radiation_source 'fine-focus sealed tube'
_diffrn_radiation_type MoK\a
_diffrn_radiation_wavelength 0.71073
_diffrn_reflns_av_R_equivalents 0.1355
_diffrn_reflns_av_sigmaI/netI 0.1286
_diffrn_reflns_limit_h_max 17
_diffrn_reflns_limit_h_min -16
_diffrn_reflns_limit_k_max 39
_diffrn_reflns_limit_k_min -40
_diffrn_reflns_limit_l_max 37
_diffrn_reflns_limit_l_min -38
_diffrn_reflns_number 180608
_diffrn_reflns_theta_full 25.00
_diffrn_reflns_theta_max 32.34
_diffrn_reflns_theta_min 1.75
_exptl_absorpt_coefficient_mu 0.659
_exptl_absorpt_correction_T_max 0.9491
_exptl_absorpt_correction_T_min 0.8472
_exptl_absorpt_correction_type multi-scan
_exptl_absorpt_process_details SADABS
_exptl_crystal_colour purple
_exptl_crystal_density_diffrn 1.433
_exptl_crystal_density_method 'not measured'
_exptl_crystal_description stub
_exptl_crystal_F_000 3584
_exptl_crystal_size_max 0.26
_exptl_crystal_size_mid 0.10
_exptl_crystal_size_min 0.08
_refine_diff_density_max 2.192
_refine_diff_density_min -1.365
_refine_diff_density_rms 0.149
_refine_ls_extinction_method none
_refine_ls_goodness_of_fit_ref 1.351
_refine_ls_hydrogen_treatment constr
_refine_ls_matrix_type full
_refine_ls_number_parameters 1029
_refine_ls_number_reflns 27226
_refine_ls_number_restraints 48
_refine_ls_restrained_S_all 1.356
_refine_ls_R_factor_all 0.1808
_refine_ls_R_factor_gt 0.0939
_refine_ls_shift/su_max 0.020
_refine_ls_shift/su_mean 0.001
_refine_ls_structure_factor_coef Fsqd
_refine_ls_weighting_details 'calc w=1/[\s^2^(Fo^2^)+(0.0985P)^2^+0.0000P] where P=(Fo^2^+2Fc^2^)/3'
_refine_ls_weighting_scheme calc
_refine_ls_wR_factor_gt 0.2338
_refine_ls_wR_factor_ref 0.2615
_reflns_number_gt 14695
_reflns_number_total 27226
_reflns_threshold_expression >2sigma(I)
_cod_data_source_file nchem.1578-s4.cif
_cod_data_source_block eyt69
_cod_depositor_comments
;
The following automatic conversions were performed:

'_symmetry_cell_setting' value 'Monoclinic' changed to 'monoclinic'
according to the built-in table from CIF Core dictionary named
'cif_core.dic' version 2.4.1 from 2010-06-29.

Automatic conversion script
Id: cif_fix_values 5376 2017-05-30 11:51:03Z andrius 
;
_cod_original_sg_symbol_H-M P2(1)/c
_cod_database_code 1547483

loop_
_symmetry_equiv_pos_as_xyz
'x, y, z'
'-x, y+1/2, -z+1/2'
'-x, -y, -z'
'x, -y-1/2, z-1/2'

loop_
_atom_site_label
_atom_site_type_symbol
_atom_site_fract_x
_atom_site_fract_y
_atom_site_fract_z
_atom_site_U_iso_or_equiv
_atom_site_adp_type
_atom_site_occupancy
_atom_site_symmetry_multiplicity
_atom_site_calc_flag
_atom_site_refinement_flags
_atom_site_disorder_assembly
_atom_site_disorder_group
Ca1 Ca 0.85718(8) 0.43417(3) 0.76496(4) 0.0224(2) Uani 1 1 d . A .
Mn1 Mn 0.93936(5) 0.36332(2) 0.67070(2) 0.01576(14) Uani 1 1 d . . .
Mn2 Mn 0.72069(5) 0.30734(2) 0.70617(2) 0.01641(14) Uani 1 1 d . . .
Mn3 Mn 0.95334(5) 0.29976(2) 0.76695(2) 0.01703(15) Uani 1 1 d . . .
C1 C 0.6030(4) 0.40624(17) 0.69877(18) 0.0237(10) Uani 1 1 d . . .
C2 C 0.5031(4) 0.43895(18) 0.6799(2) 0.0294(11) Uani 1 1 d . . .
H2A H 0.5291 0.4630 0.6547 0.044 Uiso 1 1 calc R . .
H2B H 0.4736 0.4565 0.7096 0.044 Uiso 1 1 calc R . .
H2C H 0.4420 0.4185 0.6632 0.044 Uiso 1 1 calc R . .
C3 C 0.8725(4) 0.34926(19) 0.85878(19) 0.0284(11) Uani 1 1 d . . .
C4 C 0.8225(6) 0.3446(2) 0.9113(2) 0.0475(16) Uani 1 1 d . . .
H4A H 0.7495 0.3625 0.9108 0.071 Uiso 1 1 calc R . .
H4B H 0.8761 0.3587 0.9382 0.071 Uiso 1 1 calc R . .
H4C H 0.8096 0.3096 0.9190 0.071 Uiso 1 1 calc R . .
C5 C 0.7347(5) 0.5438(2) 0.7156(3) 0.0472(16) Uani 1 1 d . . .
H5A H 0.7458 0.5716 0.6920 0.071 Uiso 1 1 calc R . .
H5B H 0.7031 0.5559 0.7475 0.071 Uiso 1 1 calc R . .
H5C H 0.6813 0.5200 0.6985 0.071 Uiso 1 1 calc R . .
C6 C 0.9282(8) 0.5506(3) 0.7499(4) 0.091(3) Uani 1 1 d . . .
H6A H 0.9969 0.5460 0.7298 0.109 Uiso 1 1 calc R . .
H6B H 0.9029 0.5853 0.7447 0.109 Uiso 1 1 calc R . .
C7 C 0.9608(8) 0.5448(2) 0.8009(4) 0.081(3) Uani 1 1 d . . .
H7A H 0.8980 0.5556 0.8223 0.098 Uiso 1 1 calc R . .
H7B H 1.0287 0.5657 0.8100 0.098 Uiso 1 1 calc R . .
C8 C 1.0157(8) 0.4883(3) 0.8667(3) 0.084(3) Uani 1 1 d . . .
H8A H 0.9486 0.4971 0.8857 0.126 Uiso 1 1 calc R . .
H8B H 1.0797 0.5103 0.8773 0.126 Uiso 1 1 calc R . .
H8C H 1.0376 0.4540 0.8744 0.126 Uiso 1 1 calc R . .
C10 C 0.5010(5) 0.8995(2) 0.1046(3) 0.0477(13) Uani 1 1 d . . .
C11 C 0.9368(4) 0.23636(16) 0.58783(17) 0.0210(9) Uani 1 1 d . . .
C12 C 0.8518(4) 0.20818(15) 0.61011(18) 0.0214(9) Uani 1 1 d . . .
H12 H 0.7769 0.2063 0.5935 0.026 Uiso 1 1 calc R . .
C13 C 0.8770(4) 0.18303(15) 0.65641(17) 0.0189(9) Uani 1 1 d . . .
C14 C 0.9889(4) 0.18362(15) 0.67834(17) 0.0201(9) Uani 1 1 d . . .
H14 H 1.0079 0.1648 0.7088 0.024 Uiso 1 1 calc R . .
C15 C 1.0735(4) 0.21154(15) 0.65623(18) 0.0203(9) Uani 1 1 d . . .
C16 C 1.0469(4) 0.23629(15) 0.61021(17) 0.0207(9) Uani 1 1 d . . .
H16 H 1.1055 0.2535 0.5937 0.025 Uiso 1 1 calc R . .
C17 C 0.9118(4) 0.26856(16) 0.54142(17) 0.0231(9) Uani 1 1 d . . .
C18 C 0.8434(4) 0.31162(16) 0.54202(17) 0.0201(9) Uani 1 1 d . . .
C19 C 0.8341(4) 0.34087(17) 0.49731(17) 0.0237(9) Uani 1 1 d . . .
H19 H 0.7887 0.3700 0.4972 0.028 Uiso 1 1 calc R . .
C20 C 0.8891(4) 0.32849(19) 0.45324(18) 0.0287(11) Uani 1 1 d . . .
H20 H 0.8835 0.3496 0.4237 0.034 Uiso 1 1 calc R . .
C21 C 0.9511(5) 0.2862(2) 0.4522(2) 0.0369(13) Uani 1 1 d . . .
H21 H 0.9862 0.2768 0.4214 0.044 Uiso 1 1 calc R . .
C22 C 0.9633(4) 0.25661(18) 0.4962(2) 0.0309(11) Uani 1 1 d . . .
H22 H 1.0083 0.2274 0.4953 0.037 Uiso 1 1 calc R . .
C23 C 0.7846(4) 0.15630(15) 0.68184(18) 0.0212(9) Uani 1 1 d . . .
C24 C 0.7500(4) 0.16836(15) 0.73262(17) 0.0198(9) Uani 1 1 d . . .
C25 C 0.6640(4) 0.13927(16) 0.75302(19) 0.0242(10) Uani 1 1 d . . .
H25 H 0.6391 0.1469 0.7865 0.029 Uiso 1 1 calc R . .
C26 C 0.6146(4) 0.09985(17) 0.7257(2) 0.0309(11) Uani 1 1 d . . .
H26 H 0.5587 0.0802 0.7412 0.037 Uiso 1 1 calc R . .
C27 C 0.6454(4) 0.08873(18) 0.6763(2) 0.0346(12) Uani 1 1 d . . .
H27 H 0.6092 0.0625 0.6570 0.042 Uiso 1 1 calc R . .
C28 C 0.7317(4) 0.11723(17) 0.6553(2) 0.0286(11) Uani 1 1 d . . .
H28 H 0.7547 0.1093 0.6216 0.034 Uiso 1 1 calc R . .
C29 C 1.1867(4) 0.21470(17) 0.68628(19) 0.0237(10) Uani 1 1 d . . .
C30 C 1.2282(3) 0.25786(16) 0.71162(17) 0.0202(9) Uani 1 1 d . . .
C31 C 1.3297(4) 0.25472(19) 0.74313(19) 0.0280(11) Uani 1 1 d . . .
H31 H 1.3582 0.2834 0.7610 0.034 Uiso 1 1 calc R . .
C32 C 1.3897(4) 0.2107(2) 0.7489(2) 0.0356(13) Uani 1 1 d . . .
H32 H 1.4587 0.2096 0.7705 0.043 Uiso 1 1 calc R . .
C33 C 1.3512(4) 0.16878(19) 0.7238(2) 0.0379(14) Uani 1 1 d . . .
H33 H 1.3930 0.1387 0.7275 0.045 Uiso 1 1 calc R . .
C34 C 1.2505(4) 0.17115(17) 0.6932(2) 0.0338(13) Uani 1 1 d . . .
H34 H 1.2231 0.1420 0.6760 0.041 Uiso 1 1 calc R . .
C35 C 0.7765(3) 0.32615(15) 0.58988(16) 0.0169(8) Uani 1 1 d . . .
C36 C 0.8025(4) 0.21274(15) 0.76400(17) 0.0187(9) Uani 1 1 d . . .
C37 C 1.1602(3) 0.30753(16) 0.70646(17) 0.0197(9) Uani 1 1 d . . .
C38 C 0.7525(4) 0.38204(15) 0.58790(16) 0.0187(9) Uani 1 1 d . . .
C39 C 0.8322(4) 0.45811(16) 0.61132(18) 0.0233(9) Uani 1 1 d . . .
H39 H 0.8919 0.4766 0.6290 0.028 Uiso 1 1 calc R . .
C40 C 0.7427(4) 0.48334(17) 0.5850(2) 0.0282(11) Uani 1 1 d . . .
H40 H 0.7420 0.5185 0.5837 0.034 Uiso 1 1 calc R . .
C41 C 0.6538(4) 0.45583(18) 0.56062(19) 0.0281(11) Uani 1 1 d . . .
H41 H 0.5905 0.4720 0.5428 0.034 Uiso 1 1 calc R . .
C42 C 0.6589(4) 0.40456(18) 0.56263(17) 0.0241(10) Uani 1 1 d . . .
H42 H 0.5985 0.3852 0.5467 0.029 Uiso 1 1 calc R . .
C43 C 0.6642(4) 0.29529(15) 0.58838(17) 0.0202(9) Uani 1 1 d . . .
C44 C 0.6043(4) 0.2839(2) 0.54168(19) 0.0316(11) Uani 1 1 d . . .
H44 H 0.6282 0.2966 0.5097 0.038 Uiso 1 1 calc R . .
C45 C 0.5077(5) 0.2533(2) 0.5427(2) 0.0421(14) Uani 1 1 d . . .
H45 H 0.4634 0.2457 0.5115 0.051 Uiso 1 1 calc R . .
C46 C 0.4781(5) 0.2345(2) 0.5898(2) 0.0402(13) Uani 1 1 d . . .
H46 H 0.4148 0.2126 0.5914 0.048 Uiso 1 1 calc R . .
C47 C 0.5411(4) 0.24793(17) 0.63432(19) 0.0262(10) Uani 1 1 d . . .
H47 H 0.5192 0.2353 0.6667 0.031 Uiso 1 1 calc R . .
C48 C 0.7131(4) 0.23460(16) 0.80050(18) 0.0214(9) Uani 1 1 d . . .
C49 C 0.5818(4) 0.29735(18) 0.81011(19) 0.0273(10) Uani 1 1 d . . .
H49 H 0.5440 0.3262 0.7967 0.033 Uiso 1 1 calc R . .
C50 C 0.5575(4) 0.2806(2) 0.8590(2) 0.0339(12) Uani 1 1 d . . .
H50 H 0.5034 0.2974 0.8787 0.041 Uiso 1 1 calc R . .
C51 C 0.6136(4) 0.2391(2) 0.8785(2) 0.0340(12) Uani 1 1 d . . .
H51 H 0.5985 0.2266 0.9119 0.041 Uiso 1 1 calc R . .
C52 C 0.6918(4) 0.21590(18) 0.84897(19) 0.0284(11) Uani 1 1 d . . .
H52 H 0.7310 0.1872 0.8618 0.034 Uiso 1 1 calc R . .
C53 C 0.9120(4) 0.19612(16) 0.79506(16) 0.0205(9) Uani 1 1 d . . .
C54 C 0.9303(4) 0.15017(17) 0.81743(18) 0.0259(10) Uani 1 1 d . . .
H54 H 0.8703 0.1264 0.8162 0.031 Uiso 1 1 calc R . .
C55 C 1.0361(4) 0.13884(19) 0.84161(19) 0.0323(12) Uani 1 1 d . . .
H55 H 1.0486 0.1074 0.8575 0.039 Uiso 1 1 calc R . .
C56 C 1.1227(4) 0.1730(2) 0.84270(18) 0.0305(11) Uani 1 1 d . . .
H56 H 1.1965 0.1652 0.8583 0.037 Uiso 1 1 calc R . .
C57 C 1.1009(4) 0.21849(19) 0.82092(18) 0.0263(10) Uani 1 1 d . . .
H57 H 1.1602 0.2426 0.8225 0.032 Uiso 1 1 calc R . .
C58 C 1.1970(4) 0.34133(17) 0.75325(19) 0.0242(10) Uani 1 1 d . . .
C59 C 1.1588(5) 0.3611(2) 0.8372(2) 0.0462(15) Uani 1 1 d . . .
H59 H 1.1125 0.3573 0.8659 0.055 Uiso 1 1 calc R . .
C60 C 1.2537(5) 0.3917(3) 0.8428(3) 0.0570(18) Uani 1 1 d . . .
H60 H 1.2714 0.4088 0.8745 0.068 Uiso 1 1 calc R . .
C61 C 1.3210(5) 0.3969(2) 0.8021(3) 0.0467(15) Uani 1 1 d . . .
H61 H 1.3868 0.4176 0.8052 0.056 Uiso 1 1 calc R . .
C62 C 1.2937(4) 0.37183(19) 0.7560(2) 0.0328(12) Uani 1 1 d . . .
H62 H 1.3395 0.3753 0.7270 0.039 Uiso 1 1 calc R . .
C63 C 1.1843(4) 0.33288(16) 0.65433(18) 0.0228(9) Uani 1 1 d . . .
C64 C 1.2899(4) 0.33102(18) 0.6328(2) 0.0300(11) Uani 1 1 d . . .
H64 H 1.3538 0.3161 0.6513 0.036 Uiso 1 1 calc R . .
C65 C 1.3013(4) 0.3514(2) 0.5835(2) 0.0374(13) Uani 1 1 d . . .
H65 H 1.3728 0.3501 0.5679 0.045 Uiso 1 1 calc R . .
C66 C 1.2071(4) 0.37333(19) 0.5580(2) 0.0335(12) Uani 1 1 d . . .
H66 H 1.2127 0.3874 0.5244 0.040 Uiso 1 1 calc R . .
C67 C 1.1048(4) 0.37467(16) 0.58167(18) 0.0241(10) Uani 1 1 d . . .
H67 H 1.0401 0.3895 0.5637 0.029 Uiso 1 1 calc R . .
C68 C 0.2189(6) 0.4990(3) 0.7258(3) 0.065(2) Uani 1 1 d . . .
H68A H 0.2294 0.5344 0.7324 0.098 Uiso 1 1 calc R . .
H68B H 0.2939 0.4827 0.7267 0.098 Uiso 1 1 calc R . .
H68C H 0.1730 0.4846 0.7525 0.098 Uiso 1 1 calc R . .
C69 C 0.2230(5) 0.5135(2) 0.6374(3) 0.0565(19) Uani 1 1 d . . .
H69A H 0.2930 0.4939 0.6324 0.068 Uiso 1 1 calc R . .
H69B H 0.2466 0.5474 0.6479 0.068 Uiso 1 1 calc R . .
C70 C 0.1480(6) 0.5152(2) 0.5867(3) 0.0582(19) Uani 1 1 d . . .
H70A H 0.1953 0.5242 0.5575 0.070 Uiso 1 1 calc R . .
H70B H 0.1138 0.4822 0.5793 0.070 Uiso 1 1 calc R . .
C71 C -0.0100(6) 0.5542(2) 0.5443(2) 0.0512(16) Uani 1 1 d . . .
H71A H -0.0489 0.5226 0.5370 0.077 Uiso 1 1 calc R . .
H71B H 0.0370 0.5627 0.5154 0.077 Uiso 1 1 calc R . .
H71C H -0.0673 0.5802 0.5484 0.077 Uiso 1 1 calc R . .
F4 F 0.3913(3) 0.89044(18) 0.08932(18) 0.0809(10) Uani 1 1 d . . .
F5 F 0.5218(4) 0.8765(2) 0.14856(14) 0.0831(15) Uani 1 1 d . . .
F6 F 0.5074(4) 0.94825(14) 0.1151(2) 0.0968(19) Uani 1 1 d . . .
N1 N 1.0931(3) 0.35573(12) 0.62927(14) 0.0184(7) Uani 1 1 d . . .
N2 N 0.8377(3) 0.40827(13) 0.61266(14) 0.0195(7) Uani 1 1 d . . .
N3 N 0.6329(3) 0.27826(13) 0.63416(14) 0.0194(7) Uani 1 1 d . . .
N4 N 0.6566(3) 0.27435(13) 0.78093(15) 0.0205(8) Uani 1 1 d . . .
N5 N 0.9980(3) 0.23022(14) 0.79733(14) 0.0215(8) Uani 1 1 d . . .
N6 N 1.1290(3) 0.33661(15) 0.79322(16) 0.0285(9) Uani 1 1 d . . .
O1 O 0.8670(2) 0.35040(10) 0.73503(11) 0.0160(6) Uani 1 1 d . . .
O2 O 1.0001(2) 0.41988(11) 0.70547(12) 0.0234(7) Uani 1 1 d . . .
O3 O 0.8383(2) 0.31637(10) 0.63742(11) 0.0157(6) Uani 1 1 d . . .
O4 O 0.8326(2) 0.25043(10) 0.73102(11) 0.0156(6) Uani 1 1 d . . .
O5 O 1.0424(2) 0.30005(10) 0.70610(11) 0.0169(6) Uani 1 1 d . . .
O6 O 0.6986(3) 0.42704(12) 0.70820(13) 0.0304(8) Uani 1 1 d . . .
O7 O 0.5857(3) 0.36038(11) 0.70348(13) 0.0251(7) Uani 1 1 d . . .
O8 O 0.8930(3) 0.39052(13) 0.84195(14) 0.0385(9) Uani 1 1 d . . .
O9 O 0.8924(3) 0.30837(12) 0.83604(12) 0.0249(7) Uani 1 1 d . . .
O10 O 0.8420(3) 0.52020(13) 0.72806(15) 0.0376(9) Uani 1 1 d . . .
O11 O 0.9885(3) 0.49357(13) 0.81242(16) 0.0432(10) Uani 1 1 d . . .
O12 O 0.7251(3) 0.47307(15) 0.81883(16) 0.0457(10) Uani 1 1 d . . .
O13 O 0.5224(3) 0.49182(15) 0.80318(17) 0.0474(10) Uani 1 1 d . . .
O15 O 0.5700(5) 0.8345(2) 0.0458(3) 0.136(4) Uani 1 1 d . . .
O16 O 0.7092(3) 0.89295(13) 0.08047(15) 0.0362(8) Uani 1 1 d . . .
O17 O 0.5684(4) 0.9151(3) 0.01455(18) 0.115(3) Uani 1 1 d . . .
O18 O 0.1614(4) 0.49200(15) 0.67605(18) 0.0511(11) Uani 1 1 d . . .
O19 O 0.0617(4) 0.55000(15) 0.59114(17) 0.0539(11) Uani 1 1 d . . .
S2 S 0.59837(11) 0.88329(5) 0.05627(5) 0.0350(3) Uani 1 1 d . . .
S1A S 0.6216(3) 0.49493(19) 0.83569(15) 0.0409(10) Uani 0.464(4) 1 d PD A 1
O14A O 0.6478(10) 0.5477(4) 0.8506(4) 0.074(4) Uani 0.464(4) 1 d PD A 1
C9A C 0.5852(9) 0.4618(4) 0.8914(5) 0.0477(13) Uani 0.464(4) 1 d PD A 1
F3A F 0.6673(9) 0.4615(4) 0.9285(3) 0.079(3) Uani 0.464(4) 1 d PD A 1
F1A F 0.5633(10) 0.4149(4) 0.8812(4) 0.103(4) Uani 0.464(4) 1 d PD A 1
F2A F 0.4824(7) 0.4752(4) 0.9085(4) 0.0809(10) Uani 0.464(4) 1 d PD A 1
S1B S 0.6134(2) 0.46908(12) 0.83623(13) 0.0314(7) Uani 0.536(4) 1 d PD A 2
O14B O 0.5894(6) 0.4199(3) 0.8523(3) 0.0362(8) Uani 0.536(4) 1 d PD A 2
C9B C 0.6212(8) 0.5068(4) 0.8937(4) 0.0477(13) Uani 0.536(4) 1 d PD A 2
F1B F 0.6460(7) 0.5513(4) 0.8815(4) 0.0809(10) Uani 0.536(4) 1 d PD A 2
F3B F 0.7097(7) 0.4919(4) 0.9257(3) 0.0809(10) Uani 0.536(4) 1 d PD A 2
F2B F 0.5227(4) 0.4991(2) 0.91719(19) 0.0809(10) Uani 0.536(4) 1 d PD A 2
C72A C 0.2536(4) 0.2396(2) 0.43309(19) 0.121(4) Uani 0.646(8) 1 d PR B 3
C73A C 0.2801(4) 0.1952(2) 0.46887(19) 0.138(5) Uani 0.646(8) 1 d PRU B 3
C74A C 0.4017(4) 0.1748(2) 0.46502(19) 0.081(3) Uani 0.646(8) 1 d PRU B 3
C75A C 0.4294(4) 0.1304(2) 0.50065(19) 0.130(8) Uani 0.646(8) 1 d PR B 3
C76A C 0.5511(4) 0.1103(2) 0.49642(19) 0.224(14) Uani 0.646(8) 1 d PR B 3
C72B C 0.2646(4) 0.2348(2) 0.43096(19) 0.121(4) Uani 0.354(8) 1 d PR B 4
C73B C 0.2819(4) 0.1892(2) 0.46593(19) 0.138(5) Uani 0.354(8) 1 d PR B 4
C74B C 0.1728(4) 0.1735(2) 0.49165(19) 0.081(3) Uani 0.354(8) 1 d PRU B 4
C75B C 0.1889(4) 0.1279(2) 0.52678(19) 0.143(12) Uani 0.354(8) 1 d PRU B 4
C76B C 0.0793(4) 0.1126(2) 0.55222(19) 0.224(14) Uani 0.354(8) 1 d PR B 4

loop_
_atom_site_aniso_label
_atom_site_aniso_U_11
_atom_site_aniso_U_22
_atom_site_aniso_U_33
_atom_site_aniso_U_23
_atom_site_aniso_U_13
_atom_site_aniso_U_12
Ca1 0.0181(4) 0.0210(4) 0.0285(5) -0.0017(4) 0.0037(4) 0.0026(3)
Mn1 0.0113(3) 0.0163(3) 0.0197(3) 0.0024(3) 0.0014(2) -0.0008(2)
Mn2 0.0126(3) 0.0178(3) 0.0188(3) 0.0049(3) 0.0013(2) 0.0010(2)
Mn3 0.0127(3) 0.0216(3) 0.0170(3) 0.0036(3) 0.0021(2) 0.0034(2)
C1 0.018(2) 0.029(2) 0.023(2) 0.0054(19) 0.0027(18) 0.0050(18)
C2 0.017(2) 0.028(2) 0.043(3) 0.013(2) 0.003(2) 0.0059(18)
C3 0.027(3) 0.035(3) 0.024(2) 0.003(2) 0.005(2) 0.008(2)
C4 0.063(4) 0.047(3) 0.035(3) 0.000(3) 0.024(3) 0.012(3)
C5 0.043(3) 0.026(3) 0.073(5) 0.000(3) 0.013(3) 0.006(2)
C6 0.121(8) 0.047(4) 0.100(7) 0.032(4) -0.032(6) -0.043(5)
C7 0.095(6) 0.029(3) 0.117(8) -0.005(4) -0.023(6) -0.006(4)
C8 0.097(7) 0.074(5) 0.076(6) -0.016(4) -0.031(5) -0.016(5)
C10 0.032(3) 0.055(3) 0.058(3) -0.013(3) 0.013(2) -0.007(2)
C11 0.023(2) 0.020(2) 0.021(2) 0.0013(17) 0.0082(18) 0.0013(17)
C12 0.018(2) 0.019(2) 0.027(2) -0.0014(18) 0.0045(18) -0.0023(16)
C13 0.016(2) 0.016(2) 0.025(2) 0.0014(17) 0.0060(17) -0.0031(16)
C14 0.019(2) 0.019(2) 0.023(2) 0.0030(17) 0.0070(17) 0.0057(16)
C15 0.018(2) 0.0151(19) 0.028(2) 0.0031(17) 0.0083(18) 0.0039(16)
C16 0.019(2) 0.018(2) 0.025(2) 0.0041(18) 0.0089(18) 0.0002(17)
C17 0.029(2) 0.022(2) 0.019(2) 0.0011(18) -0.0003(18) -0.0067(18)
C18 0.018(2) 0.025(2) 0.017(2) 0.0044(17) 0.0008(16) -0.0042(17)
C19 0.022(2) 0.027(2) 0.021(2) 0.0041(19) 0.0015(18) -0.0028(18)
C20 0.029(3) 0.041(3) 0.016(2) 0.008(2) 0.0023(19) -0.007(2)
C21 0.045(3) 0.046(3) 0.021(2) 0.000(2) 0.014(2) -0.002(3)
C22 0.034(3) 0.029(3) 0.031(3) -0.002(2) 0.013(2) 0.001(2)
C23 0.015(2) 0.018(2) 0.030(2) 0.0058(18) 0.0021(18) 0.0028(16)
C24 0.016(2) 0.019(2) 0.025(2) 0.0080(17) 0.0040(17) 0.0028(16)
C25 0.016(2) 0.021(2) 0.037(3) 0.0092(19) 0.0093(19) 0.0005(17)
C26 0.021(2) 0.024(2) 0.049(3) 0.013(2) 0.009(2) 0.0012(19)
C27 0.026(3) 0.026(3) 0.052(3) 0.003(2) 0.000(2) -0.009(2)
C28 0.026(3) 0.021(2) 0.039(3) 0.002(2) 0.006(2) -0.0050(19)
C29 0.016(2) 0.024(2) 0.032(3) 0.0116(19) 0.0118(19) 0.0048(17)
C30 0.0107(19) 0.029(2) 0.022(2) 0.0094(18) 0.0064(16) 0.0036(17)
C31 0.016(2) 0.034(3) 0.034(3) 0.011(2) 0.0008(19) 0.0037(19)
C32 0.010(2) 0.042(3) 0.055(4) 0.025(3) 0.007(2) 0.002(2)
C33 0.015(2) 0.027(3) 0.072(4) 0.024(3) 0.010(2) 0.0072(19)
C34 0.018(2) 0.018(2) 0.066(4) 0.011(2) 0.010(2) 0.0017(18)
C35 0.015(2) 0.022(2) 0.0138(19) 0.0067(16) -0.0005(16) -0.0016(16)
C36 0.015(2) 0.021(2) 0.021(2) 0.0077(17) 0.0050(17) 0.0051(16)
C37 0.0087(18) 0.027(2) 0.023(2) 0.0038(18) 0.0028(16) 0.0033(16)
C38 0.017(2) 0.020(2) 0.019(2) 0.0058(17) 0.0001(16) 0.0010(16)
C39 0.019(2) 0.021(2) 0.030(2) 0.0062(19) 0.0015(19) -0.0013(17)
C40 0.029(3) 0.020(2) 0.036(3) 0.008(2) 0.004(2) 0.0045(19)
C41 0.019(2) 0.034(3) 0.032(3) 0.011(2) -0.0003(19) 0.0057(19)
C42 0.016(2) 0.035(3) 0.021(2) 0.0073(19) -0.0010(17) -0.0003(18)
C43 0.017(2) 0.019(2) 0.024(2) 0.0053(17) 0.0025(17) -0.0026(16)
C44 0.023(2) 0.046(3) 0.025(3) 0.002(2) -0.003(2) -0.013(2)
C45 0.033(3) 0.061(4) 0.032(3) -0.002(3) -0.007(2) -0.026(3)
C46 0.027(3) 0.047(3) 0.046(3) -0.003(3) 0.003(2) -0.021(2)
C47 0.019(2) 0.029(2) 0.031(3) 0.004(2) 0.0045(19) -0.0058(18)
C48 0.015(2) 0.021(2) 0.028(2) 0.0051(18) 0.0058(18) 0.0038(16)
C49 0.019(2) 0.029(2) 0.033(3) 0.005(2) 0.003(2) 0.0064(19)
C50 0.025(3) 0.048(3) 0.031(3) 0.005(2) 0.015(2) 0.011(2)
C51 0.032(3) 0.045(3) 0.028(3) 0.012(2) 0.018(2) 0.006(2)
C52 0.022(2) 0.033(3) 0.030(3) 0.011(2) 0.007(2) 0.007(2)
C53 0.019(2) 0.026(2) 0.017(2) 0.0069(18) 0.0066(17) 0.0088(18)
C54 0.021(2) 0.029(2) 0.029(2) 0.012(2) 0.0113(19) 0.0062(18)
C55 0.034(3) 0.039(3) 0.025(2) 0.018(2) 0.011(2) 0.020(2)
C56 0.021(2) 0.048(3) 0.023(2) 0.010(2) 0.0047(19) 0.014(2)
C57 0.017(2) 0.041(3) 0.021(2) 0.007(2) 0.0066(18) 0.010(2)
C58 0.014(2) 0.028(2) 0.030(2) 0.003(2) -0.0046(18) 0.0044(18)
C59 0.028(3) 0.079(4) 0.032(3) -0.017(3) -0.001(2) -0.009(3)
C60 0.038(3) 0.085(5) 0.047(4) -0.025(4) -0.007(3) -0.015(3)
C61 0.032(3) 0.049(4) 0.058(4) -0.008(3) -0.010(3) -0.009(3)
C62 0.019(2) 0.036(3) 0.043(3) 0.002(2) -0.003(2) -0.005(2)
C63 0.016(2) 0.022(2) 0.030(2) 0.0068(19) 0.0042(18) 0.0009(17)
C64 0.019(2) 0.032(3) 0.040(3) 0.012(2) 0.011(2) 0.005(2)
C65 0.021(2) 0.046(3) 0.047(3) 0.018(3) 0.022(2) 0.005(2)
C66 0.027(3) 0.040(3) 0.034(3) 0.019(2) 0.012(2) 0.002(2)
C67 0.021(2) 0.023(2) 0.029(2) 0.0086(19) 0.0047(19) 0.0004(17)
C68 0.045(4) 0.050(4) 0.098(6) 0.005(4) -0.013(4) -0.004(3)
C69 0.036(3) 0.044(4) 0.091(5) 0.024(4) 0.023(4) 0.004(3)
C70 0.062(4) 0.038(3) 0.078(5) 0.000(3) 0.036(4) -0.005(3)
C71 0.060(4) 0.053(4) 0.040(3) -0.010(3) 0.007(3) -0.014(3)
F4 0.0427(18) 0.112(3) 0.090(2) -0.028(2) 0.0188(17) -0.0074(17)
F5 0.068(3) 0.152(4) 0.031(2) 0.019(2) 0.0171(19) -0.034(3)
F6 0.058(3) 0.048(2) 0.192(5) -0.055(3) 0.071(3) -0.018(2)
N1 0.0146(17) 0.0165(17) 0.0245(19) 0.0051(14) 0.0044(14) 0.0004(13)
N2 0.0114(16) 0.0227(18) 0.0242(19) 0.0052(15) 0.0000(14) -0.0014(14)
N3 0.0161(18) 0.0211(18) 0.0213(19) 0.0028(15) 0.0027(15) -0.0012(14)
N4 0.0123(17) 0.0242(19) 0.0254(19) 0.0069(16) 0.0045(15) 0.0027(14)
N5 0.0187(18) 0.029(2) 0.0175(18) 0.0059(15) 0.0069(15) 0.0067(15)
N6 0.021(2) 0.037(2) 0.027(2) -0.0031(18) -0.0018(17) 0.0004(17)
O1 0.0117(14) 0.0197(14) 0.0169(14) 0.0012(12) 0.0038(11) 0.0018(11)
O2 0.0135(15) 0.0272(16) 0.0293(17) -0.0035(14) 0.0004(13) 0.0005(12)
O3 0.0149(14) 0.0174(14) 0.0146(14) 0.0040(11) 0.0002(11) -0.0018(11)
O4 0.0097(13) 0.0187(14) 0.0185(14) 0.0067(12) 0.0022(11) 0.0008(11)
O5 0.0095(13) 0.0227(15) 0.0187(15) 0.0042(12) 0.0015(11) 0.0021(11)
O6 0.0256(18) 0.0271(18) 0.038(2) 0.0046(15) -0.0005(15) 0.0014(14)
O7 0.0204(16) 0.0246(16) 0.0304(18) 0.0059(14) 0.0031(13) 0.0035(13)
O8 0.051(2) 0.034(2) 0.030(2) -0.0017(16) 0.0002(17) 0.0074(17)
O9 0.0253(17) 0.0302(17) 0.0195(16) 0.0030(14) 0.0043(13) 0.0073(14)
O10 0.035(2) 0.034(2) 0.044(2) 0.0060(17) 0.0060(18) 0.0000(16)
O11 0.042(2) 0.030(2) 0.056(3) -0.0015(18) -0.007(2) -0.0034(17)
O12 0.030(2) 0.057(3) 0.052(3) -0.003(2) 0.0181(19) 0.0133(18)
O13 0.028(2) 0.050(2) 0.064(3) 0.005(2) 0.0036(19) 0.0095(18)
O15 0.088(4) 0.105(5) 0.227(8) -0.133(5) 0.105(5) -0.072(4)
O16 0.0244(16) 0.0358(18) 0.048(2) 0.0057(16) -0.0005(15) 0.0022(13)
O17 0.031(3) 0.275(9) 0.039(3) 0.064(4) -0.009(2) -0.009(4)
O18 0.038(2) 0.046(2) 0.069(3) 0.003(2) 0.008(2) -0.0118(19)
O19 0.066(3) 0.043(2) 0.053(3) -0.009(2) 0.002(2) 0.010(2)
S2 0.0245(6) 0.0535(8) 0.0277(7) -0.0184(6) 0.0080(5) -0.0141(6)
S1A 0.0267(16) 0.051(3) 0.046(2) -0.007(2) 0.0116(14) 0.0046(18)
O14A 0.076(8) 0.106(10) 0.043(6) 0.004(7) 0.022(6) 0.009(7)
C9A 0.032(3) 0.055(3) 0.058(3) -0.013(3) 0.013(2) -0.007(2)
F3A 0.091(8) 0.099(8) 0.048(5) 0.007(5) 0.008(5) -0.023(6)
F1A 0.118(10) 0.135(11) 0.055(7) 0.013(7) 0.010(7) 0.028(8)
F2A 0.0427(18) 0.112(3) 0.090(2) -0.028(2) 0.0188(17) -0.0074(17)
S1B 0.0232(13) 0.0223(14) 0.0501(17) 0.0007(14) 0.0141(11) 0.0008(12)
O14B 0.0244(16) 0.0358(18) 0.048(2) 0.0057(16) -0.0005(15) 0.0022(13)
C9B 0.032(3) 0.055(3) 0.058(3) -0.013(3) 0.013(2) -0.007(2)
F1B 0.0427(18) 0.112(3) 0.090(2) -0.028(2) 0.0188(17) -0.0074(17)
F3B 0.0427(18) 0.112(3) 0.090(2) -0.028(2) 0.0188(17) -0.0074(17)
F2B 0.0427(18) 0.112(3) 0.090(2) -0.028(2) 0.0188(17) -0.0074(17)
C72A 0.065(6) 0.216(14) 0.078(7) -0.014(8) -0.030(5) 0.052(7)
C73A 0.117(10) 0.167(12) 0.123(10) -0.050(9) -0.039(8) -0.034(9)
C74A 0.068(7) 0.104(9) 0.074(7) -0.012(7) 0.020(6) 0.015(6)
C75A 0.24(2) 0.037(7) 0.112(14) -0.001(8) 0.024(14) -0.005(10)
C76A 0.33(3) 0.151(18) 0.21(2) 0.043(15) 0.18(2) 0.12(2)
C72B 0.065(6) 0.216(14) 0.078(7) -0.014(8) -0.030(5) 0.052(7)
C73B 0.117(10) 0.167(12) 0.123(10) -0.050(9) -0.039(8) -0.034(9)
C74B 0.068(7) 0.104(9) 0.074(7) -0.012(7) 0.020(6) 0.015(6)
C75B 0.18(3) 0.11(2) 0.14(2) -0.004(19) 0.04(2) 0.04(2)
C76B 0.33(3) 0.151(18) 0.21(2) 0.043(15) 0.18(2) 0.12(2)

loop_
_atom_type_symbol
_atom_type_description
_atom_type_scat_dispersion_real
_atom_type_scat_dispersion_imag
_atom_type_scat_source
C C 0.0033 0.0016 'International Tables Vol C Tables 4.2.6.8 and 6.1.1.4'
H H 0.0000 0.0000 'International Tables Vol C Tables 4.2.6.8 and 6.1.1.4'
F F 0.0171 0.0103 'International Tables Vol C Tables 4.2.6.8 and 6.1.1.4'
N N 0.0061 0.0033 'International Tables Vol C Tables 4.2.6.8 and 6.1.1.4'
O O 0.0106 0.0060 'International Tables Vol C Tables 4.2.6.8 and 6.1.1.4'
Ca Ca 0.2262 0.3064 'International Tables Vol C Tables 4.2.6.8 and 6.1.1.4'
Mn Mn 0.3368 0.7283 'International Tables Vol C Tables 4.2.6.8 and 6.1.1.4'
S S 0.1246 0.1234 'International Tables Vol C Tables 4.2.6.8 and 6.1.1.4'

loop_
_geom_angle_atom_site_label_1
_geom_angle_atom_site_label_2
_geom_angle_atom_site_label_3
_geom_angle
_geom_angle_site_symmetry_1
_geom_angle_site_symmetry_3
O6 Ca1 O8 126.56(13) . .
O6 Ca1 O2 98.51(12) . .
O8 Ca1 O2 111.92(12) . .
O6 Ca1 O12 83.20(14) . .
O8 Ca1 O12 79.37(14) . .
O2 Ca1 O12 163.21(13) . .
O6 Ca1 O1 76.64(11) . .
O8 Ca1 O1 77.56(11) . .
O2 Ca1 O1 65.66(10) . .
O12 Ca1 O1 130.52(12) . .
O6 Ca1 O11 144.60(13) . .
O8 Ca1 O11 80.61(14) . .
O2 Ca1 O11 89.15(12) . .
O12 Ca1 O11 80.27(14) . .
O1 Ca1 O11 136.66(12) . .
O6 Ca1 O10 78.60(12) . .
O8 Ca1 O10 142.87(13) . .
O2 Ca1 O10 86.67(12) . .
O12 Ca1 O10 77.25(13) . .
O1 Ca1 O10 139.11(12) . .
O11 Ca1 O10 67.33(13) . .
O6 Ca1 Mn1 75.07(9) . .
O8 Ca1 Mn1 106.82(9) . .
O2 Ca1 Mn1 34.42(8) . .
O12 Ca1 Mn1 156.66(11) . .
O1 Ca1 Mn1 35.81(7) . .
O11 Ca1 Mn1 122.66(10) . .
O10 Ca1 Mn1 106.09(9) . .
O6 Ca1 Mn3 98.87(9) . .
O8 Ca1 Mn3 57.72(9) . .
O2 Ca1 Mn3 68.47(8) . .
O12 Ca1 Mn3 127.97(11) . .
O1 Ca1 Mn3 23.29(7) . .
O11 Ca1 Mn3 115.98(9) . .
O10 Ca1 Mn3 154.50(9) . .
Mn1 Ca1 Mn3 49.638(19) . .
O2 Mn1 O3 163.56(13) . .
O2 Mn1 O1 84.95(13) . .
O3 Mn1 O1 88.43(12) . .
O2 Mn1 N1 90.71(13) . .
O3 Mn1 N1 103.07(13) . .
O1 Mn1 N1 145.89(13) . .
O2 Mn1 N2 92.55(14) . .
O3 Mn1 N2 76.78(13) . .
O1 Mn1 N2 115.57(13) . .
N1 Mn1 N2 98.39(13) . .
O2 Mn1 O5 104.41(12) . .
O3 Mn1 O5 88.59(11) . .
O1 Mn1 O5 76.61(11) . .
N1 Mn1 O5 71.77(12) . .
N2 Mn1 O5 160.24(13) . .
O2 Mn1 Mn3 94.19(10) . .
O3 Mn1 Mn3 89.38(8) . .
O1 Mn1 Mn3 36.66(8) . .
N1 Mn1 Mn3 110.48(10) . .
N2 Mn1 Mn3 150.22(9) . .
O5 Mn1 Mn3 39.98(7) . .
O2 Mn1 Mn2 122.56(9) . .
O3 Mn1 Mn2 47.06(8) . .
O1 Mn1 Mn2 42.32(9) . .
N1 Mn1 Mn2 144.39(10) . .
N2 Mn1 Mn2 92.85(9) . .
O5 Mn1 Mn2 86.57(7) . .
Mn3 Mn1 Mn2 59.34(2) . .
O2 Mn1 Ca1 45.20(9) . .
O3 Mn1 Ca1 121.37(9) . .
O1 Mn1 Ca1 46.33(8) . .
N1 Mn1 Ca1 135.52(10) . .
N2 Mn1 Ca1 90.54(10) . .
O5 Mn1 Ca1 108.56(8) . .
Mn3 Mn1 Ca1 74.19(2) . .
Mn2 Mn1 Ca1 77.60(2) . .
O4 Mn2 O7 162.17(12) . .
O4 Mn2 O1 80.00(11) . .
O7 Mn2 O1 102.48(12) . .
O4 Mn2 N3 104.04(12) . .
O7 Mn2 N3 84.80(13) . .
O1 Mn2 N3 142.79(12) . .
O4 Mn2 N4 71.83(11) . .
O7 Mn2 N4 90.46(12) . .
O1 Mn2 N4 102.41(12) . .
N3 Mn2 N4 114.10(13) . .
O4 Mn2 O3 85.53(10) . .
O7 Mn2 O3 112.19(11) . .
O1 Mn2 O3 73.26(10) . .
N3 Mn2 O3 70.28(11) . .
N4 Mn2 O3 157.35(11) . .
O4 Mn2 Mn3 43.64(8) . .
O7 Mn2 Mn3 133.98(9) . .
O1 Mn2 Mn3 37.02(7) . .
N3 Mn2 Mn3 139.22(9) . .
N4 Mn2 Mn3 82.61(9) . .
O3 Mn2 Mn3 81.21(7) . .
O4 Mn2 Mn1 86.56(8) . .
O7 Mn2 Mn1 106.21(9) . .
O1 Mn2 Mn1 37.20(7) . .
N3 Mn2 Mn1 105.61(9) . .
N4 Mn2 Mn1 138.13(10) . .
O3 Mn2 Mn1 36.79(7) . .
Mn3 Mn2 Mn1 58.01(2) . .
O1 Mn3 O5 86.79(12) . .
O1 Mn3 O9 95.45(12) . .
O5 Mn3 O9 166.82(13) . .
O1 Mn3 N5 160.53(14) . .
O5 Mn3 N5 99.92(13) . .
O9 Mn3 N5 82.20(13) . .
O1 Mn3 O4 86.74(12) . .
O5 Mn3 O4 91.53(12) . .
O9 Mn3 O4 101.55(12) . .
N5 Mn3 O4 74.90(13) . .
O1 Mn3 N6 104.76(14) . .
O5 Mn3 N6 74.06(13) . .
O9 Mn3 N6 92.83(14) . .
N5 Mn3 N6 94.67(15) . .
O4 Mn3 N6 160.73(13) . .
O1 Mn3 Mn1 38.49(8) . .
O5 Mn3 Mn1 48.34(8) . .
O9 Mn3 Mn1 132.18(9) . .
N5 Mn3 Mn1 145.14(10) . .
O4 Mn3 Mn1 90.03(8) . .
N6 Mn3 Mn1 89.72(10) . .
O1 Mn3 Mn2 44.35(9) . .
O5 Mn3 Mn2 95.27(9) . .
O9 Mn3 Mn2 95.38(10) . .
N5 Mn3 Mn2 116.41(11) . .
O4 Mn3 Mn2 43.15(7) . .
N6 Mn3 Mn2 148.63(11) . .
Mn1 Mn3 Mn2 62.65(2) . .
O1 Mn3 Ca1 30.63(9) . .
O5 Mn3 Ca1 99.15(9) . .
O9 Mn3 Ca1 77.05(9) . .
N5 Mn3 Ca1 158.62(10) . .
O4 Mn3 Ca1 114.16(8) . .
N6 Mn3 Ca1 81.37(10) . .
Mn1 Mn3 Ca1 56.17(2) . .
Mn2 Mn3 Ca1 71.14(2) . .
O6 C1 O7 124.4(4) . .
O6 C1 C2 117.1(4) . .
O7 C1 C2 118.6(4) . .
C1 C2 H2A 109.5 . .
C1 C2 H2B 109.5 . .
H2A C2 H2B 109.5 . .
C1 C2 H2C 109.5 . .
H2A C2 H2C 109.5 . .
H2B C2 H2C 109.5 . .
O8 C3 O9 125.4(4) . .
O8 C3 C4 119.2(5) . .
O9 C3 C4 115.4(4) . .
C3 C4 H4A 109.5 . .
C3 C4 H4B 109.5 . .
H4A C4 H4B 109.5 . .
C3 C4 H4C 109.5 . .
H4A C4 H4C 109.5 . .
H4B C4 H4C 109.5 . .
O10 C5 H5A 109.5 . .
O10 C5 H5B 109.5 . .
H5A C5 H5B 109.5 . .
O10 C5 H5C 109.5 . .
H5A C5 H5C 109.5 . .
H5B C5 H5C 109.5 . .
C7 C6 O10 118.3(7) . .
C7 C6 H6A 107.7 . .
O10 C6 H6A 107.7 . .
C7 C6 H6B 107.7 . .
O10 C6 H6B 107.7 . .
H6A C6 H6B 107.1 . .
C6 C7 O11 110.8(7) . .
C6 C7 H7A 109.5 . .
O11 C7 H7A 109.5 . .
C6 C7 H7B 109.5 . .
O11 C7 H7B 109.5 . .
H7A C7 H7B 108.1 . .
O11 C8 H8A 109.5 . .
O11 C8 H8B 109.5 . .
H8A C8 H8B 109.5 . .
O11 C8 H8C 109.5 . .
H8A C8 H8C 109.5 . .
H8B C8 H8C 109.5 . .
F5 C10 F4 106.9(5) . .
F5 C10 F6 106.8(6) . .
F4 C10 F6 106.2(5) . .
F5 C10 S2 113.3(5) . .
F4 C10 S2 112.8(5) . .
F6 C10 S2 110.4(4) . .
C16 C11 C12 119.7(4) . .
C16 C11 C17 117.8(4) . .
C12 C11 C17 122.5(4) . .
C13 C12 C11 120.1(4) . .
C13 C12 H12 120.0 . .
C11 C12 H12 120.0 . .
C12 C13 C14 119.1(4) . .
C12 C13 C23 119.8(4) . .
C14 C13 C23 121.2(4) . .
C13 C14 C15 120.9(4) . .
C13 C14 H14 119.6 . .
C15 C14 H14 119.6 . .
C16 C15 C14 119.1(4) . .
C16 C15 C29 124.2(4) . .
C14 C15 C29 116.6(4) . .
C11 C16 C15 120.9(4) . .
C11 C16 H16 119.5 . .
C15 C16 H16 119.5 . .
C22 C17 C18 118.6(4) . .
C22 C17 C11 117.7(4) . .
C18 C17 C11 123.7(4) . .
C19 C18 C17 118.2(4) . .
C19 C18 C35 119.7(4) . .
C17 C18 C35 122.1(4) . .
C20 C19 C18 121.7(4) . .
C20 C19 H19 119.2 . .
C18 C19 H19 119.2 . .
C21 C20 C19 119.9(4) . .
C21 C20 H20 120.1 . .
C19 C20 H20 120.1 . .
C20 C21 C22 119.9(5) . .
C20 C21 H21 120.1 . .
C22 C21 H21 120.1 . .
C17 C22 C21 121.7(5) . .
C17 C22 H22 119.2 . .
C21 C22 H22 119.2 . .
C28 C23 C24 118.9(4) . .
C28 C23 C13 117.9(4) . .
C24 C23 C13 123.2(4) . .
C25 C24 C23 117.7(4) . .
C25 C24 C36 120.5(4) . .
C23 C24 C36 121.8(4) . .
C26 C25 C24 121.8(5) . .
C26 C25 H25 119.1 . .
C24 C25 H25 119.1 . .
C27 C26 C25 120.9(4) . .
C27 C26 H26 119.5 . .
C25 C26 H26 119.5 . .
C26 C27 C28 118.2(5) . .
C26 C27 H27 120.9 . .
C28 C27 H27 120.9 . .
C23 C28 C27 122.5(5) . .
C23 C28 H28 118.7 . .
C27 C28 H28 118.7 . .
C34 C29 C30 118.3(4) . .
C34 C29 C15 117.7(4) . .
C30 C29 C15 123.7(4) . .
C31 C30 C29 118.2(4) . .
C31 C30 C37 120.7(4) . .
C29 C30 C37 121.0(4) . .
C32 C31 C30 121.3(5) . .
C32 C31 H31 119.3 . .
C30 C31 H31 119.3 . .
C33 C32 C31 120.9(5) . .
C33 C32 H32 119.6 . .
C31 C32 H32 119.6 . .
C32 C33 C34 118.4(5) . .
C32 C33 H33 120.8 . .
C34 C33 H33 120.8 . .
C33 C34 C29 122.8(5) . .
C33 C34 H34 118.6 . .
C29 C34 H34 118.6 . .
O3 C35 C38 107.2(3) . .
O3 C35 C18 112.8(3) . .
C38 C35 C18 108.8(3) . .
O3 C35 C43 107.9(3) . .
C38 C35 C43 112.1(3) . .
C18 C35 C43 108.2(3) . .
O4 C36 C53 107.4(3) . .
O4 C36 C24 110.9(3) . .
C53 C36 C24 109.5(3) . .
O4 C36 C48 107.2(3) . .
C53 C36 C48 111.4(4) . .
C24 C36 C48 110.4(3) . .
O5 C37 C63 107.1(3) . .
O5 C37 C58 108.4(3) . .
C63 C37 C58 110.8(4) . .
O5 C37 C30 111.9(3) . .
C63 C37 C30 109.5(3) . .
C58 C37 C30 109.1(3) . .
N2 C38 C42 122.0(4) . .
N2 C38 C35 111.9(3) . .
C42 C38 C35 126.0(4) . .
N2 C39 C40 122.4(4) . .
N2 C39 H39 118.8 . .
C40 C39 H39 118.8 . .
C39 C40 C41 118.3(4) . .
C39 C40 H40 120.8 . .
C41 C40 H40 120.8 . .
C42 C41 C40 119.1(4) . .
C42 C41 H41 120.4 . .
C40 C41 H41 120.4 . .
C38 C42 C41 119.3(4) . .
C38 C42 H42 120.3 . .
C41 C42 H42 120.3 . .
N3 C43 C44 122.4(4) . .
N3 C43 C35 116.2(4) . .
C44 C43 C35 121.3(4) . .
C43 C44 C45 118.6(5) . .
C43 C44 H44 120.7 . .
C45 C44 H44 120.7 . .
C46 C45 C44 118.8(5) . .
C46 C45 H45 120.6 . .
C44 C45 H45 120.6 . .
C47 C46 C45 119.1(5) . .
C47 C46 H46 120.4 . .
C45 C46 H46 120.4 . .
N3 C47 C46 122.8(5) . .
N3 C47 H47 118.6 . .
C46 C47 H47 118.6 . .
N4 C48 C52 121.2(4) . .
N4 C48 C36 114.1(4) . .
C52 C48 C36 124.7(4) . .
N4 C49 C50 122.5(4) . .
N4 C49 H49 118.7 . .
C50 C49 H49 118.7 . .
C51 C50 C49 118.5(4) . .
C51 C50 H50 120.8 . .
C49 C50 H50 120.8 . .
C52 C51 C50 119.2(4) . .
C52 C51 H51 120.4 . .
C50 C51 H51 120.4 . .
C51 C52 C48 119.7(4) . .
C51 C52 H52 120.1 . .
C48 C52 H52 120.1 . .
N5 C53 C54 119.8(4) . .
N5 C53 C36 114.4(4) . .
C54 C53 C36 125.7(4) . .
C53 C54 C55 119.9(5) . .
C53 C54 H54 120.1 . .
C55 C54 H54 120.1 . .
C56 C55 C54 119.9(4) . .
C56 C55 H55 120.0 . .
C54 C55 H55 120.0 . .
C55 C56 C57 118.7(5) . .
C55 C56 H56 120.7 . .
C57 C56 H56 120.7 . .
N5 C57 C56 122.1(5) . .
N5 C57 H57 118.9 . .
C56 C57 H57 118.9 . .
N6 C58 C62 122.2(5) . .
N6 C58 C37 113.0(4) . .
C62 C58 C37 124.7(4) . .
N6 C59 C60 123.2(6) . .
N6 C59 H59 118.4 . .
C60 C59 H59 118.4 . .
C61 C60 C59 118.7(6) . .
C61 C60 H60 120.6 . .
C59 C60 H60 120.6 . .
C60 C61 C62 119.9(5) . .
C60 C61 H61 120.1 . .
C62 C61 H61 120.1 . .
C61 C62 C58 118.2(5) . .
C61 C62 H62 120.9 . .
C58 C62 H62 120.9 . .
N1 C63 C64 121.2(4) . .
N1 C63 C37 115.6(4) . .
C64 C63 C37 123.2(4) . .
C63 C64 C65 119.3(5) . .
C63 C64 H64 120.4 . .
C65 C64 H64 120.4 . .
C66 C65 C64 118.8(4) . .
C66 C65 H65 120.6 . .
C64 C65 H65 120.6 . .
C67 C66 C65 119.3(5) . .
C67 C66 H66 120.4 . .
C65 C66 H66 120.4 . .
N1 C67 C66 122.4(4) . .
N1 C67 H67 118.8 . .
C66 C67 H67 118.8 . .
O18 C68 H68A 109.5 . .
O18 C68 H68B 109.5 . .
H68A C68 H68B 109.5 . .
O18 C68 H68C 109.5 . .
H68A C68 H68C 109.5 . .
H68B C68 H68C 109.5 . .
O18 C69 C70 109.3(5) . .
O18 C69 H69A 109.8 . .
C70 C69 H69A 109.8 . .
O18 C69 H69B 109.8 . .
C70 C69 H69B 109.8 . .
H69A C69 H69B 108.3 . .
O19 C70 C69 109.3(6) . .
O19 C70 H70A 109.8 . .
C69 C70 H70A 109.8 . .
O19 C70 H70B 109.8 . .
C69 C70 H70B 109.8 . .
H70A C70 H70B 108.3 . .
O19 C71 H71A 109.5 . .
O19 C71 H71B 109.5 . .
H71A C71 H71B 109.5 . .
O19 C71 H71C 109.5 . .
H71A C71 H71C 109.5 . .
H71B C71 H71C 109.5 . .
C67 N1 C63 118.9(4) . .
C67 N1 Mn1 123.5(3) . .
C63 N1 Mn1 117.5(3) . .
C38 N2 C39 118.7(4) . .
C38 N2 Mn1 112.2(3) . .
C39 N2 Mn1 126.0(3) . .
C43 N3 C47 118.3(4) . .
C43 N3 Mn2 118.6(3) . .
C47 N3 Mn2 122.7(3) . .
C49 N4 C48 118.9(4) . .
C49 N4 Mn2 123.4(3) . .
C48 N4 Mn2 116.6(3) . .
C57 N5 C53 119.6(4) . .
C57 N5 Mn3 125.0(3) . .
C53 N5 Mn3 115.3(3) . .
C59 N6 C58 117.7(4) . .
C59 N6 Mn3 129.1(4) . .
C58 N6 Mn3 111.6(3) . .
Mn3 O1 Mn1 104.84(13) . .
Mn3 O1 Mn2 98.63(12) . .
Mn1 O1 Mn2 100.48(12) . .
Mn3 O1 Ca1 126.08(14) . .
Mn1 O1 Ca1 97.86(11) . .
Mn2 O1 Ca1 124.53(12) . .
Mn1 O2 Ca1 100.37(13) . .
C35 O3 Mn1 122.5(2) . .
C35 O3 Mn2 112.8(2) . .
Mn1 O3 Mn2 96.16(12) . .
C36 O4 Mn2 123.4(2) . .
C36 O4 Mn3 112.6(2) . .
Mn2 O4 Mn3 93.22(11) . .
C37 O5 Mn3 125.3(3) . .
C37 O5 Mn1 113.3(2) . .
Mn3 O5 Mn1 91.68(11) . .
C1 O6 Ca1 146.1(3) . .
C1 O7 Mn2 122.8(3) . .
C3 O8 Ca1 137.4(3) . .
C3 O9 Mn3 127.0(3) . .
C6 O10 C5 115.5(5) . .
C6 O10 Ca1 111.3(4) . .
C5 O10 Ca1 122.6(3) . .
C8 O11 C7 109.2(6) . .
C8 O11 Ca1 120.8(4) . .
C7 O11 Ca1 113.2(4) . .
S1B O12 S1A 28.67(16) . .
S1B O12 Ca1 142.9(3) . .
S1A O12 Ca1 160.9(3) . .
S1A O13 S1B 28.63(18) . .
C69 O18 C68 110.7(5) . .
C70 O19 C71 111.9(5) . .
O15 S2 O17 113.0(5) . .
O15 S2 O16 117.4(4) . .
O17 S2 O16 113.4(3) . .
O15 S2 C10 102.4(3) . .
O17 S2 C10 104.1(4) . .
O16 S2 C10 104.5(3) . .
O13 S1A O12 118.6(4) . .
O13 S1A O14A 111.1(6) . .
O12 S1A O14A 107.8(5) . .
O13 S1A C9A 102.9(5) . .
O12 S1A C9A 106.7(5) . .
O14A S1A C9A 109.2(6) . .
F3A C9A F1A 105.3(11) . .
F3A C9A F2A 112.6(10) . .
F1A C9A F2A 99.1(10) . .
F3A C9A S1A 113.1(8) . .
F1A C9A S1A 112.4(9) . .
F2A C9A S1A 113.2(9) . .
O12 S1B O14B 111.5(4) . .
O12 S1B O13 116.0(3) . .
O14B S1B O13 114.4(4) . .
O12 S1B C9B 102.7(4) . .
O14B S1B C9B 106.9(5) . .
O13 S1B C9B 103.8(4) . .
F1B C9B F3B 104.7(9) . .
F1B C9B F2B 117.9(9) . .
F3B C9B F2B 108.9(8) . .
F1B C9B S1B 109.4(8) . .
F3B C9B S1B 109.4(7) . .
F2B C9B S1B 106.4(6) . .
C72A C73A C74A 113.3 . .
C73A C74A C75A 113.8 . .
C76A C75A C74A 113.3 . .
C72B C73B C74B 113.3 . .
C73B C74B C75B 113.8 . .
C76B C75B C74B 113.3 . .

loop_
_geom_bond_atom_site_label_1
_geom_bond_atom_site_label_2
_geom_bond_distance
_geom_bond_site_symmetry_2
Ca1 O6 2.292(4) .
Ca1 O8 2.322(4) .
Ca1 O2 2.368(3) .
Ca1 O12 2.384(4) .
Ca1 O1 2.397(3) .
Ca1 O11 2.486(4) .
Ca1 O10 2.514(4) .
Ca1 Mn1 3.2827(11) .
Ca1 Mn3 3.8022(11) .
Mn1 O2 1.887(3) .
Mn1 O3 1.900(3) .
Mn1 O1 1.939(3) .
Mn1 N1 2.156(4) .
Mn1 N2 2.211(4) .
Mn1 O5 2.250(3) .
Mn1 Mn3 3.0111(9) .
Mn1 Mn2 3.1536(9) .
Mn2 O4 2.092(3) .
Mn2 O7 2.129(3) .
Mn2 O1 2.159(3) .
Mn2 N3 2.205(4) .
Mn2 N4 2.290(4) .
Mn2 O3 2.322(3) .
Mn2 Mn3 3.0541(9) .
Mn3 O1 1.860(3) .
Mn3 O5 1.936(3) .
Mn3 O9 1.971(3) .
Mn3 N5 2.089(4) .
Mn3 O4 2.111(3) .
Mn3 N6 2.341(4) .
C1 O6 1.260(5) .
C1 O7 1.263(5) .
C1 C2 1.519(6) .
C2 H2A 0.9800 .
C2 H2B 0.9800 .
C2 H2C 0.9800 .
C3 O8 1.225(6) .
C3 O9 1.279(6) .
C3 C4 1.513(7) .
C4 H4A 0.9800 .
C4 H4B 0.9800 .
C4 H4C 0.9800 .
C5 O10 1.424(6) .
C5 H5A 0.9800 .
C5 H5B 0.9800 .
C5 H5C 0.9800 .
C6 C7 1.354(11) .
C6 O10 1.390(8) .
C6 H6A 0.9900 .
C6 H6B 0.9900 .
C7 O11 1.448(8) .
C7 H7A 0.9900 .
C7 H7B 0.9900 .
C8 O11 1.419(8) .
C8 H8A 0.9800 .
C8 H8B 0.9800 .
C8 H8C 0.9800 .
C10 F5 1.300(8) .
C10 F4 1.339(7) .
C10 F6 1.345(7) .
C10 S2 1.794(6) .
C11 C16 1.375(6) .
C11 C12 1.403(6) .
C11 C17 1.492(6) .
C12 C13 1.387(6) .
C12 H12 0.9500 .
C13 C14 1.389(6) .
C13 C23 1.486(6) .
C14 C15 1.394(6) .
C14 H14 0.9500 .
C15 C16 1.379(6) .
C15 C29 1.490(6) .
C16 H16 0.9500 .
C17 C22 1.383(6) .
C17 C18 1.412(6) .
C18 C19 1.395(6) .
C18 C35 1.552(6) .
C19 C20 1.381(6) .
C19 H19 0.9500 .
C20 C21 1.354(7) .
C20 H20 0.9500 .
C21 C22 1.387(7) .
C21 H21 0.9500 .
C22 H22 0.9500 .
C23 C28 1.382(6) .
C23 C24 1.431(6) .
C24 C25 1.403(6) .
C24 C36 1.551(6) .
C25 C26 1.383(7) .
C25 H25 0.9500 .
C26 C27 1.375(8) .
C26 H26 0.9500 .
C27 C28 1.405(7) .
C27 H27 0.9500 .
C28 H28 0.9500 .
C29 C34 1.398(6) .
C29 C30 1.408(7) .
C30 C31 1.395(6) .
C30 C37 1.561(6) .
C31 C32 1.384(7) .
C31 H31 0.9500 .
C32 C33 1.365(8) .
C32 H32 0.9500 .
C33 C34 1.375(7) .
C33 H33 0.9500 .
C34 H34 0.9500 .
C35 O3 1.406(5) .
C35 C38 1.537(6) .
C35 C43 1.552(6) .
C36 O4 1.386(5) .
C36 C53 1.531(6) .
C36 C48 1.564(6) .
C37 O5 1.390(5) .
C37 C63 1.549(6) .
C37 C58 1.551(6) .
C38 N2 1.348(5) .
C38 C42 1.377(6) .
C39 N2 1.349(5) .
C39 C40 1.388(6) .
C39 H39 0.9500 .
C40 C41 1.393(7) .
C40 H40 0.9500 .
C41 C42 1.388(7) .
C41 H41 0.9500 .
C42 H42 0.9500 .
C43 N3 1.338(5) .
C43 C44 1.386(6) .
C44 C45 1.400(7) .
C44 H44 0.9500 .
C45 C46 1.381(8) .
C45 H45 0.9500 .
C46 C47 1.370(7) .
C46 H46 0.9500 .
C47 N3 1.350(5) .
C47 H47 0.9500 .
C48 N4 1.343(5) .
C48 C52 1.384(6) .
C49 N4 1.341(6) .
C49 C50 1.385(7) .
C49 H49 0.9500 .
C50 C51 1.378(7) .
C50 H50 0.9500 .
C51 C52 1.377(7) .
C51 H51 0.9500 .
C52 H52 0.9500 .
C53 N5 1.362(6) .
C53 C54 1.380(6) .
C54 C55 1.381(7) .
C54 H54 0.9500 .
C55 C56 1.368(7) .
C55 H55 0.9500 .
C56 C57 1.370(7) .
C56 H56 0.9500 .
C57 N5 1.349(6) .
C57 H57 0.9500 .
C58 N6 1.346(6) .
C58 C62 1.396(6) .
C59 N6 1.338(7) .
C59 C60 1.383(8) .
C59 H59 0.9500 .
C60 C61 1.357(9) .
C60 H60 0.9500 .
C61 C62 1.386(8) .
C61 H61 0.9500 .
C62 H62 0.9500 .
C63 N1 1.359(5) .
C63 C64 1.385(6) .
C64 C65 1.397(7) .
C64 H64 0.9500 .
C65 C66 1.379(7) .
C65 H65 0.9500 .
C66 C67 1.377(6) .
C66 H66 0.9500 .
C67 N1 1.343(6) .
C67 H67 0.9500 .
C68 O18 1.419(8) .
C68 H68A 0.9800 .
C68 H68B 0.9800 .
C68 H68C 0.9800 .
C69 O18 1.392(7) .
C69 C70 1.525(10) .
C69 H69A 0.9900 .
C69 H69B 0.9900 .
C70 O19 1.389(7) .
C70 H70A 0.9900 .
C70 H70B 0.9900 .
C71 O19 1.428(7) .
C71 H71A 0.9800 .
C71 H71B 0.9800 .
C71 H71C 0.9800 .
O12 S1B 1.410(4) .
O12 S1A 1.438(5) .
O13 S1A 1.387(5) .
O13 S1B 1.454(5) .
O15 S2 1.382(5) .
O16 S2 1.424(4) .
O17 S2 1.403(6) .
S1A O14A 1.504(12) .
S1A C9A 1.765(12) .
C9A F3A 1.311(11) .
C9A F1A 1.316(12) .
C9A F2A 1.355(10) .
S1B O14B 1.425(8) .
S1B C9B 1.794(11) .
C9B F1B 1.280(10) .
C9B F3B 1.342(10) .
C9B F2B 1.349(9) .
C72A C73A 1.5311 .
C73A C74A 1.5331 .
C74A C75A 1.5331 .
C75A C76A 1.5311 .
C72B C73B 1.5311 .
C73B C74B 1.5331 .
C74B C75B 1.5331 .
C75B C76B 1.5311 .
